data_4327775
loop_
_publ_author_name
'Agata Bia\/lo\'nska'
'Robert Bronisz'
'Miko\/laj F. Rudolf'
'Marek Weselski'

_publ_contact_author_address
;
Faculty of Chemistry
University of Wroc\/law
14. F. Joliot-Curie
50-383 Wroc\/law
Poland
;
_publ_contact_author_email 'bron@wchuwr.pl weselski@eto.wchuwr.pl'
_publ_section_title
;
 HS\\leftarrow\\rightarrowLS Transition in Iron(II) Two-Dimensional
 Coordination Networks Containing Tris(tetrazol-1-ylmethyl)methane As
 Triconnected Building Block
;
_journal_name_full 'Inorganic Chemistry'
_journal_page_first 237
_journal_page_last 245
_journal_paper_doi 10.1021/ic201535x
_journal_volume 51
_journal_year 2012
_chemical_formula_moiety 'Fe 2(C7 H10 N12), 2(Cl O4)'
_chemical_formula_sum 'C14 H20 Cl2 Fe N24 O8'
_chemical_formula_weight 779.29
_chemical_name_systematic
;
catena-(bis(\m~3~-bis[tris(tetrazol-1-ylmethyl)methane-
N4,N4',N4'')iron(ii) bis(perchlorate))
;
_space_group_IT_number 147
_symmetry_cell_setting trigonal
_symmetry_space_group_name_Hall '-P 3'
_symmetry_space_group_name_H-M 'P -3'
_atom_sites_solution_hydrogens geom
_atom_sites_solution_primary direct
_atom_sites_solution_secondary difmap
_audit_creation_method SHELXL-97
_cell_angle_alpha 90.00
_cell_angle_beta 90.00
_cell_angle_gamma 120.00
_cell_formula_units_Z 1
_cell_length_a 10.057(3)
_cell_length_b 10.057(3)
_cell_length_c 8.446(4)
_cell_measurement_reflns_used 2615
_cell_measurement_temperature 230(2)
_cell_measurement_theta_max 36.87
_cell_measurement_theta_min 3.35
_cell_volume 739.8(5)
_computing_cell_refinement
;
CrysAlis RED, Oxford Diffraction Ltd.,
Version 1.171.33.52 (release 06-11-2009 CrysAlis171 .NET)
(compiled Nov  6 2009,16:24:50)
;
_computing_data_collection
;
CrysAlis CCD, Oxford Diffraction Ltd.,
Version 1.171.33.52 (release 06-11-2009 CrysAlis171 .NET)
(compiled Nov  6 2009,16:24:50)
;
_computing_data_reduction
;
CrysAlis RED, Oxford Diffraction Ltd.,
Version 1.171.33.52 (release 06-11-2009 CrysAlis171 .NET)
(compiled Nov  6 2009,16:24:50)
;
_computing_structure_refinement
;
SHELXL-97 (Sheldrick, G. M. (2008). <i>Acta Cryst.</i> <b>A64</b>, 112-122.)
;
_computing_structure_solution
;
SHELXS-97 (Sheldrick, G. M. (2008). <i>Acta Cryst.</i> <b>A64</b>, 112-122.)
;
_diffrn_ambient_temperature 230(2)
_diffrn_measured_fraction_theta_full 0.998
_diffrn_measured_fraction_theta_max 0.998
_diffrn_measurement_device_type 'Kuma KM4CCD'
_diffrn_measurement_method '\w scan'
_diffrn_radiation_monochromator graphite
_diffrn_radiation_source 'fine-focus sealed tube'
_diffrn_radiation_type MoK\a
_diffrn_radiation_wavelength 0.71073
_diffrn_reflns_av_R_equivalents 0.0494
_diffrn_reflns_av_sigmaI/netI 0.0331
_diffrn_reflns_limit_h_max 12
_diffrn_reflns_limit_h_min -12
_diffrn_reflns_limit_k_max 12
_diffrn_reflns_limit_k_min -12
_diffrn_reflns_limit_l_max 9
_diffrn_reflns_limit_l_min -10
_diffrn_reflns_number 6841
_diffrn_reflns_theta_full 26.97
_diffrn_reflns_theta_max 26.97
_diffrn_reflns_theta_min 3.36
_diffrn_standards_number 0
_exptl_absorpt_coefficient_mu 0.777
_exptl_absorpt_correction_T_max 0.979
_exptl_absorpt_correction_T_min 0.879
_exptl_absorpt_correction_type analytical
_exptl_absorpt_process_details
;
CrysAlis RED, Oxford Diffraction Ltd.,
Version 1.171.33.52 (release 06-11-2009 CrysAlis171 .NET)
(compiled Nov  6 2009,16:24:50)
Analytical numeric absorption correction using a multifaceted crystal
            model based on expressions derived by R.C. Clark & J.S. Reid.
(Clark, R. C. & Reid, J. S. (1995). Acta Cryst. A51, 887-897)
;
_exptl_crystal_colour colorless
_exptl_crystal_density_diffrn 1.749
_exptl_crystal_description 'triangular plate'
_exptl_crystal_F_000 396
_exptl_crystal_size_max 0.32
_exptl_crystal_size_mid 0.22
_exptl_crystal_size_min 0.02
_refine_diff_density_max 0.235
_refine_diff_density_min -0.244
_refine_diff_density_rms 0.048
_refine_ls_extinction_method none
_refine_ls_goodness_of_fit_ref 0.984
_refine_ls_hydrogen_treatment constr
_refine_ls_matrix_type full
_refine_ls_number_parameters 148
_refine_ls_number_reflns 1077
_refine_ls_number_restraints 146
_refine_ls_restrained_S_all 0.980
_refine_ls_R_factor_all 0.0548
_refine_ls_R_factor_gt 0.0314
_refine_ls_shift/su_max 0.000
_refine_ls_shift/su_mean 0.000
_refine_ls_structure_factor_coef Fsqd
_refine_ls_weighting_details 'calc w=1/[\s^2^(Fo^2^)+(0.0494P)^2^+0.0000P] where P=(Fo^2^+2Fc^2^)/3'
_refine_ls_weighting_scheme calc
_refine_ls_wR_factor_gt 0.0719
_refine_ls_wR_factor_ref 0.0792
_reflns_number_gt 785
_reflns_number_total 1077
_reflns_threshold_expression >2sigma(I)
_cod_data_source_file ic201535x_si_001_10.cif
_cod_data_source_block 111tza2
_cod_database_code 4327775

loop_
_symmetry_equiv_pos_as_xyz
'x, y, z'
'-y, x-y, z'
'-x+y, -x, z'
'-x, -y, -z'
'y, -x+y, -z'
'x-y, x, -z'

loop_
_atom_site_label
_atom_site_type_symbol
_atom_site_fract_x
_atom_site_fract_y
_atom_site_fract_z
_atom_site_U_iso_or_equiv
_atom_site_adp_type
_atom_site_occupancy
_atom_site_symmetry_multiplicity
_atom_site_calc_flag
_atom_site_refinement_flags
_atom_site_disorder_group
Fe Fe 0.0000 0.0000 0.0000 0.0259(2) Uani 1 6 d S .
N1 N 0.38459(18) 0.20642(18) 0.31156(19) 0.0309(4) Uani 1 1 d . .
N2 N 0.3126(2) 0.0606(2) 0.3650(3) 0.0533(6) Uani 1 1 d . .
N3 N 0.2013(2) -0.0189(2) 0.2682(3) 0.0532(6) Uani 1 1 d . .
N4 N 0.19891(18) 0.07361(18) 0.1521(2) 0.0328(4) Uani 1 1 d . .
C1 C 0.5191(2) 0.3267(2) 0.3920(2) 0.0326(5) Uani 1 1 d . .
H1A H 0.5079 0.3079 0.5063 0.039 Uiso 1 1 calc R .
H1B H 0.5261 0.4260 0.3721 0.039 Uiso 1 1 calc R .
C2 C 0.6667 0.3333 0.3360(4) 0.0267(7) Uani 1 3 d S .
H2 H 0.6667 0.3333 0.2188 0.032 Uiso 1 3 calc SR .
C5 C 0.3131(2) 0.2116(2) 0.1825(2) 0.0331(5) Uani 1 1 d . .
H5 H 0.3399 0.3000 0.1222 0.040 Uiso 1 1 calc R .
Cl1 Cl 0.3333 0.6667 0.1102(2) 0.0493(6) Uani 0.843(7) 3 d SPDU 1
O1 O 0.3926(12) 0.5838(11) 0.0228(17) 0.060(4) Uani 0.281(2) 1 d PDU 1
O2 O 0.4341(10) 0.8288(6) 0.0873(14) 0.073(4) Uani 0.281(2) 1 d PDU 1
O3 O 0.331(3) 0.6292(14) 0.2759(5) 0.081(4) Uani 0.281(2) 1 d PDU 1
O4 O 0.1840(9) 0.6252(10) 0.0466(17) 0.038(3) Uani 0.281(2) 1 d PDU 1
Cl11 Cl 0.377(2) 0.718(2) 0.152(2) 0.065(3) Uani 0.052(2) 1 d PDU -2
O11 O 0.378(4) 0.579(3) 0.210(5) 0.064(5) Uani 0.052(2) 1 d PDU -2
O21 O 0.436(4) 0.840(5) 0.275(4) 0.076(5) Uani 0.052(2) 1 d PDU -2
O31 O 0.465(5) 0.775(4) 0.002(4) 0.066(5) Uani 0.052(2) 1 d PDU -2
O41 O 0.222(4) 0.680(4) 0.097(6) 0.052(5) Uani 0.052(2) 1 d PDU -2

loop_
_atom_site_aniso_label
_atom_site_aniso_U_11
_atom_site_aniso_U_22
_atom_site_aniso_U_33
_atom_site_aniso_U_23
_atom_site_aniso_U_13
_atom_site_aniso_U_12
Fe 0.0237(3) 0.0237(3) 0.0303(4) 0.000 0.000 0.01187(13)
N1 0.0274(9) 0.0282(9) 0.0370(9) -0.0004(7) -0.0020(7) 0.0139(7)
N2 0.0454(12) 0.0351(11) 0.0660(13) 0.0114(9) -0.0202(10) 0.0101(9)
N3 0.0438(11) 0.0325(10) 0.0743(14) 0.0069(9) -0.0232(10) 0.0123(9)
N4 0.0280(9) 0.0308(9) 0.0411(9) 0.0000(7) -0.0043(7) 0.0158(7)
C1 0.0279(10) 0.0311(11) 0.0375(11) -0.0079(8) -0.0038(8) 0.0138(9)
C2 0.0274(10) 0.0274(10) 0.0253(15) 0.000 0.000 0.0137(5)
C5 0.0273(10) 0.0316(11) 0.0387(11) 0.0054(8) -0.0011(8) 0.0135(9)
Cl1 0.0607(8) 0.0607(8) 0.0265(9) 0.000 0.000 0.0304(4)
O1 0.065(5) 0.077(6) 0.048(6) 0.019(5) 0.004(4) 0.043(4)
O2 0.082(5) 0.060(5) 0.064(7) -0.009(5) -0.010(4) 0.025(4)
O3 0.101(5) 0.097(7) 0.026(2) 0.001(3) 0.002(6) 0.035(6)
O4 0.040(5) 0.051(6) 0.026(5) -0.006(3) 0.022(3) 0.024(4)
Cl11 0.072(4) 0.072(5) 0.053(4) -0.011(4) 0.004(4) 0.037(3)
O11 0.078(6) 0.074(6) 0.050(6) 0.009(5) -0.004(6) 0.045(5)
O21 0.081(7) 0.071(7) 0.064(7) -0.009(6) 0.003(6) 0.028(6)
O31 0.069(6) 0.070(6) 0.056(6) -0.001(6) 0.001(5) 0.032(5)
O41 0.048(7) 0.061(7) 0.047(7) -0.006(6) 0.006(6) 0.029(6)

loop_
_atom_type_symbol
_atom_type_description
_atom_type_scat_dispersion_real
_atom_type_scat_dispersion_imag
_atom_type_scat_source
C C 0.0033 0.0016 'International Tables Vol C Tables 4.2.6.8 and 6.1.1.4'
H H 0.0000 0.0000 'International Tables Vol C Tables 4.2.6.8 and 6.1.1.4'
N N 0.0061 0.0033 'International Tables Vol C Tables 4.2.6.8 and 6.1.1.4'
Cl Cl 0.1484 0.1585 'International Tables Vol C Tables 4.2.6.8 and 6.1.1.4'
O O 0.0106 0.0060 'International Tables Vol C Tables 4.2.6.8 and 6.1.1.4'
Fe Fe 0.3463 0.8444 'International Tables Vol C Tables 4.2.6.8 and 6.1.1.4'

loop_
_geom_angle_atom_site_label_1
_geom_angle_atom_site_label_2
_geom_angle_atom_site_label_3
_geom_angle
_geom_angle_site_symmetry_1
_geom_angle_site_symmetry_3
N4 Fe N4 180.00(9) 4 .
N4 Fe N4 88.60(7) 4 6
N4 Fe N4 91.40(7) . 6
N4 Fe N4 91.40(7) 4 3
N4 Fe N4 88.60(7) . 3
N4 Fe N4 180.00(10) 6 3
N4 Fe N4 91.40(7) 4 2
N4 Fe N4 88.60(7) . 2
N4 Fe N4 91.40(7) 6 2
N4 Fe N4 88.60(7) 3 2
N4 Fe N4 88.60(7) 4 5
N4 Fe N4 91.40(7) . 5
N4 Fe N4 88.60(7) 6 5
N4 Fe N4 91.40(7) 3 5
N4 Fe N4 180.00(10) 2 5
C5 N1 N2 108.20(16) . .
C5 N1 C1 130.57(17) . .
N2 N1 C1 121.23(17) . .
N3 N2 N1 106.84(17) . .
N2 N3 N4 109.83(16) . .
C5 N4 N3 106.08(16) . .
C5 N4 Fe 130.33(13) . .
N3 N4 Fe 121.43(12) . .
N1 C1 C2 111.80(15) . .
N1 C1 H1A 109.3 . .
C2 C1 H1A 109.3 . .
N1 C1 H1B 109.3 . .
C2 C1 H1B 109.3 . .
H1A C1 H1B 107.9 . .
C1 C2 C1 110.88(13) 2_655 3_665
C1 C2 C1 110.88(13) 2_655 .
C1 C2 C1 110.88(13) 3_665 .
C1 C2 H2 108.0 2_655 .
C1 C2 H2 108.0 3_665 .
C1 C2 H2 108.0 . .
N4 C5 N1 109.05(17) . .
N4 C5 H5 125.5 . .
N1 C5 H5 125.5 . .
O2 Cl1 O2 118.2(2) 2_665 .
O2 Cl1 O2 118.2(2) 2_665 3_565
O2 Cl1 O2 118.2(2) . 3_565
O2 Cl1 O3 84.6(9) 2_665 3_565
O2 Cl1 O3 98.6(13) . 3_565
O2 Cl1 O3 109.7(5) 3_565 3_565
O2 Cl1 O3 109.7(5) 2_665 2_665
O2 Cl1 O3 84.6(9) . 2_665
O2 Cl1 O3 98.6(13) 3_565 2_665
O3 Cl1 O3 25.2(8) 3_565 2_665
O2 Cl1 O3 98.6(13) 2_665 .
O2 Cl1 O3 109.7(5) . .
O2 Cl1 O3 84.6(9) 3_565 .
O3 Cl1 O3 25.2(8) 3_565 .
O3 Cl1 O3 25.2(8) 2_665 .
O2 Cl1 O1 23.1(8) 2_665 3_565
O2 Cl1 O1 112.9(8) . 3_565
O2 Cl1 O1 108.9(5) 3_565 3_565
O3 Cl1 O1 107.7(6) 3_565 3_565
O3 Cl1 O1 132.7(8) 2_665 3_565
O3 Cl1 O1 120.1(15) . 3_565
O2 Cl1 O1 108.9(5) 2_665 2_665
O2 Cl1 O1 23.1(8) . 2_665
O2 Cl1 O1 112.9(8) 3_565 2_665
O3 Cl1 O1 120.1(15) 3_565 2_665
O3 Cl1 O1 107.7(6) 2_665 2_665
O3 Cl1 O1 132.7(8) . 2_665
O1 Cl1 O1 96.2(8) 3_565 2_665
O2 Cl1 O1 112.9(8) 2_665 .
O2 Cl1 O1 108.9(5) . .
O2 Cl1 O1 23.1(8) 3_565 .
O3 Cl1 O1 132.7(8) 3_565 .
O3 Cl1 O1 120.1(15) 2_665 .
O3 Cl1 O1 107.7(6) . .
O1 Cl1 O1 96.2(8) 3_565 .
O1 Cl1 O1 96.2(8) 2_665 .
O2 Cl1 O4 15.4(8) 2_665 .
O2 Cl1 O4 108.5(5) . .
O2 Cl1 O4 119.7(6) 3_565 .
O3 Cl1 O4 98.0(11) 3_565 .
O3 Cl1 O4 122.5(10) 2_665 .
O3 Cl1 O4 113.8(11) . .
O1 Cl1 O4 12.0(8) 3_565 .
O1 Cl1 O4 95.6(7) 2_665 .
O1 Cl1 O4 108.2(4) . .
O2 Cl1 O4 119.7(6) 2_665 3_565
O2 Cl1 O4 15.4(8) . 3_565
O2 Cl1 O4 108.5(5) 3_565 3_565
O3 Cl1 O4 113.8(12) 3_565 3_565
O3 Cl1 O4 98.0(11) 2_665 3_565
O3 Cl1 O4 122.5(10) . 3_565
O1 Cl1 O4 108.2(4) 3_565 3_565
O1 Cl1 O4 12.0(8) 2_665 3_565
O1 Cl1 O4 95.6(7) . 3_565
O4 Cl1 O4 107.0(7) . 3_565
O2 Cl1 O4 108.5(5) 2_665 2_665
O2 Cl1 O4 119.7(6) . 2_665
O2 Cl1 O4 15.4(8) 3_565 2_665
O3 Cl1 O4 122.5(10) 3_565 2_665
O3 Cl1 O4 113.8(11) 2_665 2_665
O3 Cl1 O4 98.0(11) . 2_665
O1 Cl1 O4 95.6(7) 3_565 2_665
O1 Cl1 O4 108.2(4) 2_665 2_665
O1 Cl1 O4 12.0(8) . 2_665
O4 Cl1 O4 107.0(7) . 2_665
O4 Cl1 O4 107.0(7) 3_565 2_665
O4 O1 O2 38(4) 2_665 3_565
O4 O1 Cl1 84.0(11) 2_665 .
O2 O1 Cl1 77.8(6) 3_565 .
O4 O2 O1 28.5(17) 3_565 2_665
O4 O2 Cl1 83.4(9) 3_565 .
O1 O2 Cl1 79.2(7) 2_665 .
O3 O3 O3 60.000(10) 2_665 3_565
O3 O3 Cl1 77.4(4) 2_665 .
O3 O3 Cl1 77.4(4) 3_565 .
O1 O4 O2 114(4) 3_565 2_665
O1 O4 Cl1 84.0(11) 3_565 .
O2 O4 Cl1 81.2(8) 2_665 .
O21 Cl11 O31 111.5(8) . .
O21 Cl11 O41 111.4(8) . .
O31 Cl11 O41 100(3) . .
O21 Cl11 O11 111.0(8) . .
O31 Cl11 O11 111.2(8) . .
O41 Cl11 O11 111.1(8) . .

loop_
_geom_bond_atom_site_label_1
_geom_bond_atom_site_label_2
_geom_bond_distance
_geom_bond_site_symmetry_2
Fe N4 2.1723(16) 4
Fe N4 2.1723(16) .
Fe N4 2.1723(16) 6
Fe N4 2.1723(16) 3
Fe N4 2.1723(16) 2
Fe N4 2.1723(16) 5
N1 C5 1.321(3) .
N1 N2 1.348(2) .
N1 C1 1.455(2) .
N2 N3 1.291(3) .
N3 N4 1.360(3) .
N4 C5 1.311(2) .
C1 C2 1.526(2) .
C1 H1A 0.9800 .
C1 H1B 0.9800 .
C2 C1 1.526(2) 2_655
C2 C1 1.526(2) 3_665
C2 H2 0.9900 .
C5 H5 0.9400 .
Cl1 O2 1.439(5) 2_665
Cl1 O2 1.439(5) .
Cl1 O2 1.439(5) 3_565
Cl1 O3 1.446(5) 3_565
Cl1 O3 1.446(5) 2_665
Cl1 O3 1.446(5) .
Cl1 O1 1.446(5) 3_565
Cl1 O1 1.446(5) 2_665
Cl1 O1 1.446(5) .
Cl1 O4 1.446(4) .
Cl1 O4 1.446(4) 3_565
Cl1 O4 1.446(4) 2_665
O1 O4 0.30(2) 2_665
O1 O2 0.58(2) 3_565
O2 O4 0.39(2) 3_565
O2 O1 0.58(2) 2_665
O3 O3 0.63(2) 2_665
O3 O3 0.63(2) 3_565
O4 O1 0.30(2) 3_565
O4 O2 0.39(2) 2_665
Cl11 O21 1.49(3) .
Cl11 O31 1.49(3) .
Cl11 O41 1.49(3) .
Cl11 O11 1.49(3) .

loop_
_geom_torsion_atom_site_label_1
_geom_torsion_atom_site_label_2
_geom_torsion_atom_site_label_3
_geom_torsion_atom_site_label_4
_geom_torsion
_geom_torsion_site_symmetry_1
_geom_torsion_site_symmetry_4
C5 N1 N2 N3 0.5(3) . .
C1 N1 N2 N3 -178.50(19) . .
N1 N2 N3 N4 -0.4(3) . .
N2 N3 N4 C5 0.2(3) . .
N2 N3 N4 Fe -164.73(16) . .
N4 Fe N4 C5 150(100) 4 .
N4 Fe N4 C5 28.02(17) 6 .
N4 Fe N4 C5 -151.98(17) 3 .
N4 Fe N4 C5 -63.4(2) 2 .
N4 Fe N4 C5 116.6(2) 5 .
N4 Fe N4 N3 -50(100) 4 .
N4 Fe N4 N3 -171.15(17) 6 .
N4 Fe N4 N3 8.85(17) 3 .
N4 Fe N4 N3 97.48(14) 2 .
N4 Fe N4 N3 -82.52(14) 5 .
C5 N1 C1 C2 -93.0(2) . .
N2 N1 C1 C2 85.7(2) . .
N1 C1 C2 C1 -69.4(3) . 2_655
N1 C1 C2 C1 167.00(16) . 3_665
N3 N4 C5 N1 0.1(2) . .
Fe N4 C5 N1 163.19(13) . .
N2 N1 C5 N4 -0.4(2) . .
C1 N1 C5 N4 178.47(17) . .
O2 Cl1 O1 O4 -71(5) 2_665 2_665
O2 Cl1 O1 O4 156(4) . 2_665
O2 Cl1 O1 O4 38(4) 3_565 2_665
O3 Cl1 O1 O4 34(6) 3_565 2_665
O3 Cl1 O1 O4 61(4) 2_665 2_665
O3 Cl1 O1 O4 37(4) . 2_665
O1 Cl1 O1 O4 -87(5) 3_565 2_665
O1 Cl1 O1 O4 176(4) 2_665 2_665
O4 Cl1 O1 O4 -86(4) . 2_665
O4 Cl1 O1 O4 164(5) 3_565 2_665
O2 Cl1 O1 O2 -108.5(15) 2_665 3_565
O2 Cl1 O1 O2 118.1(12) . 3_565
O3 Cl1 O1 O2 -4(3) 3_565 3_565
O3 Cl1 O1 O2 23.3(17) 2_665 3_565
O3 Cl1 O1 O2 -0.8(17) . 3_565
O1 Cl1 O1 O2 -125(2) 3_565 3_565
O1 Cl1 O1 O2 137.9(16) 2_665 3_565
O4 Cl1 O1 O2 -124.2(13) . 3_565
O4 Cl1 O1 O2 125.9(18) 3_565 3_565
O4 Cl1 O1 O2 -38(4) 2_665 3_565
O2 Cl1 O2 O4 -100(2) 2_665 3_565
O2 Cl1 O2 O4 54(3) 3_565 3_565
O3 Cl1 O2 O4 172(2) 3_565 3_565
O3 Cl1 O2 O4 151(2) 2_665 3_565
O3 Cl1 O2 O4 148(3) . 3_565
O1 Cl1 O2 O4 -75(2) 3_565 3_565
O1 Cl1 O2 O4 -28.6(17) 2_665 3_565
O1 Cl1 O2 O4 31(3) . 3_565
O4 Cl1 O2 O4 -87(3) . 3_565
O4 Cl1 O2 O4 36(2) 2_665 3_565
O2 Cl1 O2 O1 -71.3(15) 2_665 2_665
O2 Cl1 O2 O1 82.4(18) 3_565 2_665
O3 Cl1 O2 O1 -159.7(15) 3_565 2_665
O3 Cl1 O2 O1 179.3(16) 2_665 2_665
O3 Cl1 O2 O1 177(2) . 2_665
O1 Cl1 O2 O1 -46.4(16) 3_565 2_665
O1 Cl1 O2 O1 59(2) . 2_665
O4 Cl1 O2 O1 -58(2) . 2_665
O4 Cl1 O2 O1 28.6(17) 3_565 2_665
O4 Cl1 O2 O1 64.9(14) 2_665 2_665
O2 Cl1 O3 O3 -119(4) 2_665 2_665
O2 Cl1 O3 O3 6(5) . 2_665
O2 Cl1 O3 O3 124(4) 3_565 2_665
O3 Cl1 O3 O3 -61.64(10) 3_565 2_665
O1 Cl1 O3 O3 -128(4) 3_565 2_665
O1 Cl1 O3 O3 7(5) 2_665 2_665
O1 Cl1 O3 O3 124(4) . 2_665
O4 Cl1 O3 O3 -116(4) . 2_665
O4 Cl1 O3 O3 15(5) 3_565 2_665
O4 Cl1 O3 O3 131(4) 2_665 2_665
O2 Cl1 O3 O3 -57(4) 2_665 3_565
O2 Cl1 O3 O3 67(5) . 3_565
O2 Cl1 O3 O3 -175(4) 3_565 3_565
O3 Cl1 O3 O3 61.64(11) 2_665 3_565
O1 Cl1 O3 O3 -66(4) 3_565 3_565
O1 Cl1 O3 O3 69(5) 2_665 3_565
O1 Cl1 O3 O3 -174(4) . 3_565
O4 Cl1 O3 O3 -54(4) . 3_565
O4 Cl1 O3 O3 77(5) 3_565 3_565
O4 Cl1 O3 O3 -167(4) 2_665 3_565
O2 Cl1 O4 O1 -115(4) 2_665 3_565
O2 Cl1 O4 O1 113(4) . 3_565
O2 Cl1 O4 O1 -27(5) 3_565 3_565
O3 Cl1 O4 O1 -145(4) 3_565 3_565
O3 Cl1 O4 O1 -151(5) 2_665 3_565
O3 Cl1 O4 O1 -124(4) . 3_565
O1 Cl1 O4 O1 94(5) 2_665 3_565
O1 Cl1 O4 O1 -5(5) . 3_565
O4 Cl1 O4 O1 97(4) 3_565 3_565
O4 Cl1 O4 O1 -17(5) 2_665 3_565
O2 Cl1 O4 O2 -131(2) . 2_665
O2 Cl1 O4 O2 89(2) 3_565 2_665
O3 Cl1 O4 O2 -29(2) 3_565 2_665
O3 Cl1 O4 O2 -36(3) 2_665 2_665
O3 Cl1 O4 O2 -9(2) . 2_665
O1 Cl1 O4 O2 115(4) 3_565 2_665
O1 Cl1 O4 O2 -151(3) 2_665 2_665
O1 Cl1 O4 O2 111(2) . 2_665
O4 Cl1 O4 O2 -147(2) 3_565 2_665
O4 Cl1 O4 O2 98(3) 2_665 2_665
